data_2221473
loop_
_publ_author_name
'Zou, Pei'
'Xie, Min-Hao'
'Luo, Shi-Neng'
'Liu, Ya-Ling'
'He, Yong-Jun'

_publ_section_title
;
 Isobutyl 3,5-dinitrobenzoate
;
_journal_coeditor_code PV2148
_journal_issue 4
_journal_name_full 'Acta Crystallographica Section E'
_journal_page_first o878
_journal_paper_doi 10.1107/S1600536809010381
_journal_volume 65
_journal_year 2009
_chemical_formula_iupac 'C11 H12 N2 O6'
_chemical_formula_moiety 'C11 H12 N2 O6'
_chemical_formula_sum 'C11 H12 N2 O6'
_chemical_formula_weight 268.23
_chemical_name_systematic
;
Isobutyl 3,5-dinitrobenzoate
;
_space_group_IT_number 14
_symmetry_cell_setting monoclinic
_symmetry_space_group_name_Hall '-P 2yn'
_symmetry_space_group_name_H-M 'P 1 21/n 1'
_atom_sites_solution_hydrogens geom
_atom_sites_solution_primary direct
_atom_sites_solution_secondary difmap
_audit_creation_method SHELXL-97
_cell_angle_alpha 90.00
_cell_angle_beta 110.30(3)
_cell_angle_gamma 90.00
_cell_formula_units_Z 4
_cell_length_a 16.666(3)
_cell_length_b 4.7760(10)
_cell_length_c 16.678(3)
_cell_measurement_reflns_used 25
_cell_measurement_temperature 293(2)
_cell_measurement_theta_max 12
_cell_measurement_theta_min 9
_cell_volume 1245.1(5)
_computing_cell_refinement 'CAD4 Software (Enraf--Nonius, 1989)'
_computing_data_collection 'CAD4 Software (Enraf--Nonius, 1989)'
_computing_data_reduction 'XCAD4 (Harms & Wocadlo,1995)'
_computing_molecular_graphics 'SHELXTL (Sheldrick, 2008)'
_computing_publication_material 'SHELXL97 (Sheldrick, 2008)'
_computing_structure_refinement 'SHELXL97 (Sheldrick, 2008)'
_computing_structure_solution 'SHELXS97 (Sheldrick, 2008)'
_diffrn_ambient_temperature 293(2)
_diffrn_measured_fraction_theta_full 1.000
_diffrn_measured_fraction_theta_max 1.000
_diffrn_measurement_device_type 'Enraf--Nonius CAD-4'
_diffrn_measurement_method \w/2\q
_diffrn_radiation_monochromator graphite
_diffrn_radiation_source 'fine-focus sealed tube'
_diffrn_radiation_type MoK\a
_diffrn_radiation_wavelength 0.71073
_diffrn_reflns_av_R_equivalents 0.0609
_diffrn_reflns_av_sigmaI/netI 0.0423
_diffrn_reflns_limit_h_max 20
_diffrn_reflns_limit_h_min 0
_diffrn_reflns_limit_k_max 5
_diffrn_reflns_limit_k_min 0
_diffrn_reflns_limit_l_max 18
_diffrn_reflns_limit_l_min -20
_diffrn_reflns_number 2348
_diffrn_reflns_theta_full 25.27
_diffrn_reflns_theta_max 25.27
_diffrn_reflns_theta_min 1.49
_diffrn_standards_decay_% 1
_diffrn_standards_interval_count 200
_diffrn_standards_interval_time 120
_diffrn_standards_number 3
_exptl_absorpt_coefficient_mu 0.118
_exptl_absorpt_correction_T_max 0.9883
_exptl_absorpt_correction_T_min 0.9654
_exptl_absorpt_correction_type psi-scan
_exptl_absorpt_process_details '(North <i>et al.</i>, 1968)'
_exptl_crystal_colour colourless
_exptl_crystal_density_diffrn 1.431
_exptl_crystal_density_method 'not measured'
_exptl_crystal_description needle
_exptl_crystal_F_000 560
_exptl_crystal_size_max 0.30
_exptl_crystal_size_mid 0.20
_exptl_crystal_size_min 0.10
_refine_diff_density_max 0.247
_refine_diff_density_min -0.296
_refine_ls_extinction_method none
_refine_ls_goodness_of_fit_ref 1.109
_refine_ls_hydrogen_treatment constr
_refine_ls_matrix_type full
_refine_ls_number_parameters 172
_refine_ls_number_reflns 2266
_refine_ls_number_restraints 0
_refine_ls_restrained_S_all 1.109
_refine_ls_R_factor_all 0.1109
_refine_ls_R_factor_gt 0.0694
_refine_ls_shift/su_max 0.000
_refine_ls_shift/su_mean 0.000
_refine_ls_structure_factor_coef Fsqd
_refine_ls_weighting_details 'calc w=1/[\s^2^(Fo^2^)+(0.1P)^2^+P] where P=(Fo^2^+2Fc^2^)/3'
_refine_ls_weighting_scheme calc
_refine_ls_wR_factor_gt 0.1770
_refine_ls_wR_factor_ref 0.2245
_reflns_number_gt 1402
_reflns_number_total 2266
_reflns_threshold_expression I>2\s(I)
_cod_data_source_file pv2148.cif
_cod_data_source_block I
_cod_depositor_comments
;
The following automatic conversions were performed:
'_symmetry_cell_setting' value 'Monoclinic' changed to 'monoclinic'
according to '/home/saulius/struct/CIF-dictionaries/cif_core.dic'
dictionary named 'cif_core.dic' version 2.4.1 from 2010-06-29.

Automatic conversion script
Id: cif_fix_enum 1527 2010-12-29 10:47:43Z saulius 

The following automatic conversions were performed:

'_symmetry_cell_setting' value 'Monoclinic' changed to 'monoclinic'
according to /home/saulius/struct/CIF-dictionaries/cif_core.dic
dictionary named 'cif_core.dic' version 2.4.1 from 2010-06-29.

Automatic conversion script
Id: cif_fix_values 1715 2011-07-08 13:25:40Z adriana 
;
_cod_original_sg_symbol_Hall -P_2yn
_cod_original_sg_symbol_H-M 'P 21/n'
_cod_database_code 2221473
_cod_database_fobs_code 2221473

loop_
_symmetry_equiv_pos_as_xyz
'x, y, z'
'-x+1/2, y+1/2, -z+1/2'
'-x, -y, -z'
'x-1/2, -y-1/2, z-1/2'

loop_
_atom_site_type_symbol
_atom_site_label
_atom_site_fract_x
_atom_site_fract_y
_atom_site_fract_z
_atom_site_U_iso_or_equiv
_atom_site_adp_type
_atom_site_calc_flag
_atom_site_refinement_flags
_atom_site_occupancy
_atom_site_disorder_assembly
_atom_site_disorder_group
O O1 -0.17180(16) -0.2811(6) 0.58690(17) 0.0567(8) Uani d . 1 . .
O O2 -0.08913(17) -0.4218(7) 0.51387(18) 0.0616(8) Uani d . 1 . .
O O3 -0.0648(2) 0.3897(9) 0.8166(2) 0.0933(13) Uani d . 1 . .
O O4 0.0522(2) 0.6102(7) 0.8340(2) 0.0767(10) Uani d . 1 . .
O O5 0.23983(17) 0.2979(6) 0.68814(18) 0.0603(8) Uani d . 1 . .
O O6 0.20462(18) -0.0604(6) 0.60527(19) 0.0637(9) Uani d . 1 . .
N N1 -0.0004(2) 0.4291(8) 0.8000(2) 0.0542(9) Uani d . 1 . .
N N2 0.18975(19) 0.1116(7) 0.6515(2) 0.0463(8) Uani d . 1 . .
C C1 -0.2813(3) -0.6160(11) 0.6546(3) 0.0745(14) Uani d . 1 . .
H H1A -0.2346 -0.5124 0.6936 0.112 Uiso calc R 1 . .
H H1B -0.2629 -0.8031 0.6491 0.112 Uiso calc R 1 . .
H H1C -0.3278 -0.6224 0.6761 0.112 Uiso calc R 1 . .
C C2 -0.3856(3) -0.6279(12) 0.5060(3) 0.0864(17) Uani d . 1 . .
H H2A -0.4308 -0.6444 0.5289 0.130 Uiso calc R 1 . .
H H2B -0.3680 -0.8112 0.4951 0.130 Uiso calc R 1 . .
H H2C -0.4055 -0.5237 0.4535 0.130 Uiso calc R 1 . .
C C3 -0.3102(3) -0.4769(9) 0.5697(3) 0.0593(11) Uani d . 1 . .
H H3A -0.3289 -0.2870 0.5771 0.071 Uiso calc R 1 . .
C C4 -0.2420(3) -0.4536(10) 0.5323(3) 0.0645(12) Uani d . 1 . .
H H4A -0.2208 -0.6386 0.5264 0.077 Uiso calc R 1 . .
H H4B -0.2651 -0.3702 0.4759 0.077 Uiso calc R 1 . .
C C5 -0.1000(2) -0.2845(8) 0.5687(2) 0.0418(8) Uani d . 1 . .
C C6 -0.0337(2) -0.0901(7) 0.6262(2) 0.0363(8) Uani d . 1 . .
C C7 0.0447(2) -0.0816(7) 0.6143(2) 0.0388(8) Uani d . 1 . .
H H7A 0.0553 -0.1948 0.5736 0.047 Uiso calc R 1 . .
C C8 0.1063(2) 0.0988(7) 0.6641(2) 0.0381(8) Uani d . 1 . .
C C9 0.0934(2) 0.2683(7) 0.7252(2) 0.0406(8) Uani d . 1 . .
H H9A 0.1356 0.3901 0.7578 0.049 Uiso calc R 1 . .
C C10 0.0157(2) 0.2503(7) 0.7359(2) 0.0407(8) Uani d . 1 . .
C C11 -0.0482(2) 0.0730(8) 0.6876(2) 0.0430(9) Uani d . 1 . .
H H11A -0.1002 0.0641 0.6965 0.052 Uiso calc R 1 . .

loop_
_atom_site_aniso_label
_atom_site_aniso_U_11
_atom_site_aniso_U_22
_atom_site_aniso_U_33
_atom_site_aniso_U_12
_atom_site_aniso_U_13
_atom_site_aniso_U_23
O1 0.0495(15) 0.0679(19) 0.0601(17) -0.0169(14) 0.0283(13) -0.0232(14)
O2 0.0559(17) 0.070(2) 0.0611(17) -0.0124(15) 0.0226(14) -0.0231(16)
O3 0.072(2) 0.123(3) 0.096(3) 0.002(2) 0.043(2) -0.047(2)
O4 0.093(2) 0.066(2) 0.070(2) -0.0068(19) 0.0260(18) -0.0222(18)
O5 0.0550(16) 0.0615(19) 0.0638(18) -0.0203(15) 0.0200(14) -0.0124(15)
O6 0.0572(17) 0.067(2) 0.075(2) -0.0002(15) 0.0328(15) -0.0174(17)
N1 0.056(2) 0.053(2) 0.0485(19) 0.0094(18) 0.0128(16) -0.0119(17)
N2 0.0420(17) 0.048(2) 0.0478(18) 0.0002(15) 0.0143(14) 0.0031(16)
C1 0.073(3) 0.085(4) 0.069(3) -0.020(3) 0.029(2) -0.008(3)
C2 0.051(3) 0.100(4) 0.090(4) -0.023(3) 0.001(2) 0.023(3)
C3 0.052(2) 0.054(3) 0.073(3) -0.004(2) 0.022(2) 0.006(2)
C4 0.056(2) 0.081(3) 0.057(2) -0.024(2) 0.020(2) -0.020(2)
C5 0.048(2) 0.040(2) 0.0394(19) -0.0065(17) 0.0181(16) 0.0011(17)
C6 0.0414(18) 0.0324(18) 0.0320(17) -0.0024(15) 0.0088(14) -0.0001(15)
C7 0.0446(19) 0.0347(18) 0.0377(18) 0.0001(16) 0.0151(15) 0.0015(15)
C8 0.0384(18) 0.0371(19) 0.0378(18) 0.0030(15) 0.0118(15) 0.0040(15)
C9 0.047(2) 0.0325(19) 0.0378(18) -0.0016(16) 0.0091(15) -0.0001(15)
C10 0.0456(19) 0.038(2) 0.0352(18) 0.0048(16) 0.0095(15) -0.0036(15)
C11 0.0422(19) 0.048(2) 0.0387(18) 0.0011(17) 0.0134(16) 0.0060(17)

loop_
_atom_type_symbol
_atom_type_description
_atom_type_scat_dispersion_real
_atom_type_scat_dispersion_imag
_atom_type_scat_source
C C 0.0033 0.0016 'International Tables Vol C Tables 4.2.6.8 and 6.1.1.4'
H H 0.0000 0.0000 'International Tables Vol C Tables 4.2.6.8 and 6.1.1.4'
N N 0.0061 0.0033 'International Tables Vol C Tables 4.2.6.8 and 6.1.1.4'
O O 0.0106 0.0060 'International Tables Vol C Tables 4.2.6.8 and 6.1.1.4'

loop_
_geom_angle_atom_site_label_1
_geom_angle_atom_site_label_2
_geom_angle_atom_site_label_3
_geom_angle_site_symmetry_1
_geom_angle_site_symmetry_3
_geom_angle
_geom_angle_publ_flag
C5 O1 C4 . . 116.0(3) ?
O3 N1 O4 . . 123.5(4) ?
O3 N1 C10 . . 118.5(4) ?
O4 N1 C10 . . 117.9(3) ?
O6 N2 O5 . . 123.7(3) ?
O6 N2 C8 . . 118.3(3) ?
O5 N2 C8 . . 118.0(3) ?
C3 C1 H1A . . 109.5 ?
C3 C1 H1B . . 109.5 ?
H1A C1 H1B . . 109.5 ?
C3 C1 H1C . . 109.5 ?
H1A C1 H1C . . 109.5 ?
H1B C1 H1C . . 109.5 ?
C3 C2 H2A . . 109.5 ?
C3 C2 H2B . . 109.5 ?
H2A C2 H2B . . 109.5 ?
C3 C2 H2C . . 109.5 ?
H2A C2 H2C . . 109.5 ?
H2B C2 H2C . . 109.5 ?
C4 C3 C1 . . 113.2(4) ?
C4 C3 C2 . . 108.1(4) ?
C1 C3 C2 . . 111.8(4) ?
C4 C3 H3A . . 107.9 ?
C1 C3 H3A . . 107.9 ?
C2 C3 H3A . . 107.9 ?
O1 C4 C3 . . 110.2(3) ?
O1 C4 H4A . . 109.6 ?
C3 C4 H4A . . 109.6 ?
O1 C4 H4B . . 109.6 ?
C3 C4 H4B . . 109.6 ?
H4A C4 H4B . . 108.1 ?
O2 C5 O1 . . 124.8(3) ?
O2 C5 C6 . . 123.7(3) ?
O1 C5 C6 . . 111.5(3) ?
C11 C6 C7 . . 120.5(3) ?
C11 C6 C5 . . 123.0(3) ?
C7 C6 C5 . . 116.5(3) ?
C8 C7 C6 . . 118.2(3) ?
C8 C7 H7A . . 120.9 ?
C6 C7 H7A . . 120.9 ?
C7 C8 C9 . . 122.7(3) ?
C7 C8 N2 . . 118.8(3) ?
C9 C8 N2 . . 118.6(3) ?
C10 C9 C8 . . 117.3(3) ?
C10 C9 H9A . . 121.4 ?
C8 C9 H9A . . 121.4 ?
C9 C10 C11 . . 122.3(3) ?
C9 C10 N1 . . 118.7(3) ?
C11 C10 N1 . . 119.0(3) ?
C6 C11 C10 . . 118.9(3) ?
C6 C11 H11A . . 120.5 ?
C10 C11 H11A . . 120.5 ?

loop_
_geom_bond_atom_site_label_1
_geom_bond_atom_site_label_2
_geom_bond_site_symmetry_2
_geom_bond_distance
_geom_bond_publ_flag
O1 C5 . 1.332(4) ?
O1 C4 . 1.462(5) ?
O2 C5 . 1.190(4) ?
O3 N1 . 1.213(4) ?
O4 N1 . 1.222(4) ?
O5 N2 . 1.228(4) ?
O6 N2 . 1.210(4) ?
N1 C10 . 1.463(5) ?
N2 C8 . 1.478(4) ?
C1 C3 . 1.485(6) ?
C1 H1A . 0.9600 ?
C1 H1B . 0.9600 ?
C1 H1C . 0.9600 ?
C2 C3 . 1.517(6) ?
C2 H2A . 0.9600 ?
C2 H2B . 0.9600 ?
C2 H2C . 0.9600 ?
C3 C4 . 1.479(5) ?
C3 H3A . 0.9800 ?
C4 H4A . 0.9700 ?
C4 H4B . 0.9700 ?
C5 C6 . 1.505(5) ?
C6 C11 . 1.373(5) ?
C6 C7 . 1.390(5) ?
C7 C8 . 1.377(5) ?
C7 H7A . 0.9300 ?
C8 C9 . 1.375(5) ?
C9 C10 . 1.369(5) ?
C9 H9A . 0.9300 ?
C10 C11 . 1.381(5) ?
C11 H11A . 0.9300 ?

loop_
_geom_hbond_atom_site_label_D
_geom_hbond_atom_site_label_H
_geom_hbond_atom_site_label_A
_geom_hbond_site_symmetry_A
_geom_hbond_distance_DH
_geom_hbond_distance_HA
_geom_hbond_distance_DA
_geom_hbond_angle_DHA
_geom_hbond_publ_flag
C7 H7A O2 3_546 0.9300 2.5200 3.441(5) 168.00 yes

loop_
_geom_torsion_atom_site_label_1
_geom_torsion_atom_site_label_2
_geom_torsion_atom_site_label_3
_geom_torsion_atom_site_label_4
_geom_torsion_site_symmetry_1
_geom_torsion_site_symmetry_2
_geom_torsion_site_symmetry_3
_geom_torsion_site_symmetry_4
_geom_torsion
_geom_torsion_publ_flag
C5 O1 C4 C3 . . . . 168.4(4) ?
C1 C3 C4 O1 . . . . -62.2(5) ?
C2 C3 C4 O1 . . . . 173.4(4) ?
C4 O1 C5 O2 . . . . -2.2(6) ?
C4 O1 C5 C6 . . . . 177.4(3) ?
O2 C5 C6 C11 . . . . 178.1(4) ?
O1 C5 C6 C11 . . . . -1.5(5) ?
O2 C5 C6 C7 . . . . -1.8(5) ?
O1 C5 C6 C7 . . . . 178.6(3) ?
C11 C6 C7 C8 . . . . -1.5(5) ?
C5 C6 C7 C8 . . . . 178.4(3) ?
C6 C7 C8 C9 . . . . 0.4(5) ?
C6 C7 C8 N2 . . . . -179.5(3) ?
O6 N2 C8 C7 . . . . -8.8(5) ?
O5 N2 C8 C7 . . . . 170.7(3) ?
O6 N2 C8 C9 . . . . 171.3(3) ?
O5 N2 C8 C9 . . . . -9.2(5) ?
C7 C8 C9 C10 . . . . 0.6(5) ?
N2 C8 C9 C10 . . . . -179.5(3) ?
C8 C9 C10 C11 . . . . -0.6(5) ?
C8 C9 C10 N1 . . . . -179.6(3) ?
O3 N1 C10 C9 . . . . -171.3(4) ?
O4 N1 C10 C9 . . . . 8.5(5) ?
O3 N1 C10 C11 . . . . 9.7(5) ?
O4 N1 C10 C11 . . . . -170.5(3) ?
C7 C6 C11 C10 . . . . 1.5(5) ?
C5 C6 C11 C10 . . . . -178.4(3) ?
C9 C10 C11 C6 . . . . -0.4(5) ?
N1 C10 C11 C6 . . . . 178.5(3) ?

loop_
_cod_related_entry_id
_cod_related_entry_database
_cod_related_entry_code
1 ChemSpider 122743
